data_2310845
loop_
_publ_author_name
'Wadsley, A.D.'

_publ_section_title
;
 The crystal structure of chalcophanite, Zn Mn3 O7 (H2 O)3
;
_journal_name_full 'Acta Crystallographica (1,1948-23,1967)'
_journal_page_first 165
_journal_page_last 172
_journal_volume 8
_journal_year 1955
_chemical_formula_sum 'H6 Mn3 O10 Zn'
_chemical_name_systematic 'Zn Mn3 O7 (H2 O)3'
_space_group_IT_number 2
_symmetry_space_group_name_Hall '-P 1'
_symmetry_space_group_name_H-M 'P -1'
_cell_angle_alpha 90
_cell_angle_beta 117.2
_cell_angle_gamma 120
_cell_formula_units_Z 2
_cell_length_a 7.54
_cell_length_b 7.54
_cell_length_c 8.22
_cell_volume 343.746
_citation_journal_id_ASTM ACCRA9
_cod_data_source_file Wadsley_ACCRA9_1955_527.cif
_cod_data_source_block H6Mn3O10Zn1
_cod_original_cell_volume 343.7462
_cod_original_formula_sum 'H6 Mn3 O10 Zn1'
_cod_database_code 2310845

loop_
_symmetry_equiv_pos_as_xyz
x,y,z
-x,-y,-z

loop_
_atom_site_label
_atom_site_type_symbol
_atom_site_fract_x
_atom_site_fract_y
_atom_site_fract_z
_atom_site_occupancy
_atom_site_U_iso_or_equiv
Zn1 Zn+2 0.202 0.099 0.304 1 0.0
O10 O-2 0.4286 0.7857 0.5 1 0.0
Mn2 Mn+4 0.2857 0.8571 0 1 0.0
O3 O-2 0.1429 0.8571 0.15 1 0.0
Mn1 Mn+4 0.1429 0.4286 0 1 0.0
O4 O-2 0.4286 0.7143 0.15 1 0.0
O1 O-2 0 0.4286 0.15 1 0.0
O6 O-2 0.7143 0.5714 0.15 1 0.0
O7 O-2 0.8571 0 0.15 1 0.0
Mn3 Mn+4 0.4286 0.2857 0 1 0.0
O2 O-2 0.2857 0.2857 0.15 1 0.0
O9 O-2 0.2857 0.3571 0.5 1 0.0
O8 O-2 0.1429 0.9286 0.5 1 0.0
O5 O-2 0.5714 0.1429 0.15 1 0.0
